data_4332957
loop_
_publ_author_name
'Shakya, Rajendra'
'Keyes, Paul H.'
'Heeg, Mary Jane'
'Moussawel, Azzam'
'Heiney, Paul A.'
'Verani, Claudio N.'

_publ_section_title
;
 Thermotropic Mesomorphism of Soft Materials Bearing Carboxylate-Supported
 \m4-Oxo Tetracupric Clusters
;
_journal_issue 19
_journal_name_full 'Inorganic Chemistry'
_journal_page_first 7587
_journal_page_last 7589
_journal_paper_doi 10.1021/ic061136m
_journal_volume 45
_journal_year 2006
_chemical_formula_sum 'C106 H192 Cu4 N4 O12'
_chemical_formula_weight 1968.80
_chemical_name_systematic
; 
 ? 
;
_space_group_IT_number 2
_symmetry_cell_setting triclinic
_symmetry_space_group_name_Hall '-P 1'
_symmetry_space_group_name_H-M 'P -1'
_atom_sites_solution_hydrogens geom
_atom_sites_solution_primary direct
_atom_sites_solution_secondary difmap
_audit_creation_method SHELXL-97
_cell_angle_alpha 89.805(2)
_cell_angle_beta 86.047(2)
_cell_angle_gamma 84.390(2)
_cell_formula_units_Z 2
_cell_length_a 13.7016(5)
_cell_length_b 16.5293(5)
_cell_length_c 24.8523(10)
_cell_measurement_reflns_used 6502
_cell_measurement_temperature 100(2)
_cell_measurement_theta_max 22.5
_cell_measurement_theta_min 2.15
_cell_volume 5588.2(3)
_computing_cell_refinement 'Bruker APEX2'
_computing_data_collection 'Bruker APEX2'
_computing_data_reduction 'Bruker APEX2'
_computing_molecular_graphics SHELXTL-Plus
_computing_publication_material SHELXL-97
_computing_structure_refinement 'SHELXL-97 (Sheldrick, 1997)'
_computing_structure_solution 'SHELXS-97 (Sheldrick, 1997)'
_diffrn_ambient_temperature 100(2)
_diffrn_measured_fraction_theta_full 0.979
_diffrn_measured_fraction_theta_max 0.976
_diffrn_measurement_method 'Bruker APEX2'
_diffrn_radiation_monochromator graphite
_diffrn_radiation_source 'fine-focus sealed tube'
_diffrn_radiation_type MoK\a
_diffrn_radiation_wavelength 0.71073
_diffrn_reflns_av_R_equivalents 0.086
_diffrn_reflns_av_sigmaI/netI 0.0947
_diffrn_reflns_limit_h_max 18
_diffrn_reflns_limit_h_min -18
_diffrn_reflns_limit_k_max 22
_diffrn_reflns_limit_k_min -22
_diffrn_reflns_limit_l_max 33
_diffrn_reflns_limit_l_min 0
_diffrn_reflns_number 154541
_diffrn_reflns_theta_full 28.30
_diffrn_reflns_theta_max 28.34
_diffrn_reflns_theta_min 1.49
_exptl_absorpt_coefficient_mu 0.806
_exptl_absorpt_correction_T_max 0.9532
_exptl_absorpt_correction_T_min 0.7130
_exptl_absorpt_correction_type multi-scan
_exptl_crystal_colour green
_exptl_crystal_density_diffrn 1.170
_exptl_crystal_density_method 'not measured'
_exptl_crystal_description plate
_exptl_crystal_F_000 2136
_exptl_crystal_size_max 0.45
_exptl_crystal_size_mid 0.24
_exptl_crystal_size_min 0.06
_refine_diff_density_max 1.009
_refine_diff_density_min -0.823
_refine_diff_density_rms 0.086
_refine_ls_extinction_method none
_refine_ls_goodness_of_fit_ref 0.986
_refine_ls_hydrogen_treatment mixed
_refine_ls_matrix_type full
_refine_ls_number_parameters 1122
_refine_ls_number_reflns 27207
_refine_ls_number_restraints 0
_refine_ls_restrained_S_all 0.986
_refine_ls_R_factor_all 0.1017
_refine_ls_R_factor_gt 0.0531
_refine_ls_shift/su_max 0.194
_refine_ls_shift/su_mean 0.002
_refine_ls_structure_factor_coef Fsqd
_refine_ls_weighting_details 'calc w=1/[\s^2^(Fo^2^)+(0.0773P)^2^+0.0000P] where P=(Fo^2^+2Fc^2^)/3'
_refine_ls_weighting_scheme calc
_refine_ls_wR_factor_gt 0.1319
_refine_ls_wR_factor_ref 0.1465
_reflns_number_gt 16650
_reflns_number_total 27207
_reflns_threshold_expression >2sigma(I)
_cod_data_source_file ic061136msup1.cif
_cod_data_source_block cura
_cod_depositor_comments
;
The following automatic conversions were performed:

'_exptl_absorpt_correction_type' value 'Multi-scan' changed to
'multi-scan' according to
/home/saulius/struct/CIF-dictionaries/cif_core.dic dictionary named
'cif_core.dic' version 2.4.2 from 2011-04-26.

Automatic conversion script
Id: cif_fix_values 1891 2012-01-12 08:04:46Z andrius 
;
_cod_original_sg_symbol_H-M P-1
_cod_database_code 4332957

loop_
_symmetry_equiv_pos_as_xyz
'x, y, z'
'-x, -y, -z'

loop_
_atom_site_label
_atom_site_type_symbol
_atom_site_fract_x
_atom_site_fract_y
_atom_site_fract_z
_atom_site_U_iso_or_equiv
_atom_site_adp_type
_atom_site_occupancy
_atom_site_symmetry_multiplicity
_atom_site_calc_flag
_atom_site_refinement_flags
Cu1 Cu 0.37246(2) 0.357400(18) 0.454386(13) 0.01899(8) Uani 1 1 d .
Cu2 Cu 0.16727(2) 0.319466(19) 0.490016(13) 0.02141(9) Uani 1 1 d .
Cu3 Cu 0.27381(2) 0.223832(18) 0.391342(13) 0.02071(9) Uani 1 1 d .
Cu4 Cu 0.34619(2) 0.178339(18) 0.500500(13) 0.02045(9) Uani 1 1 d .
O1 O 0.29196(12) 0.26906(10) 0.46012(7) 0.0207(4) Uani 1 1 d .
N1 N 0.42173(15) 0.46380(13) 0.44072(8) 0.0184(5) Uani 1 1 d .
C1 C 0.39029(18) 0.52896(15) 0.46756(10) 0.0192(6) Uani 1 1 d .
H1 H 0.4276 0.5742 0.4620 0.023 Uiso 1 1 calc R
C2 C 0.30384(18) 0.54093(15) 0.50546(10) 0.0191(6) Uani 1 1 d .
C3 C 0.23183(18) 0.48426(15) 0.51120(10) 0.0193(6) Uani 1 1 d .
O2 O 0.24633(12) 0.41340(10) 0.48603(7) 0.0214(4) Uani 1 1 d .
C4 C 0.14426(19) 0.50704(16) 0.54312(11) 0.0222(6) Uani 1 1 d .
C5 C 0.06310(19) 0.45646(16) 0.55000(11) 0.0238(6) Uani 1 1 d .
H5 H 0.0045 0.4810 0.5682 0.029 Uiso 1 1 calc R
N2 N 0.06112(16) 0.38250(14) 0.53441(9) 0.0246(5) Uani 1 1 d .
C6 C 0.13226(19) 0.58189(16) 0.57012(11) 0.0231(6) Uani 1 1 d .
H6 H 0.0725 0.5962 0.5911 0.028 Uiso 1 1 calc R
C7 C 0.20322(19) 0.63588(16) 0.56766(11) 0.0219(6) Uani 1 1 d .
C8 C 0.28750(19) 0.61467(15) 0.53362(10) 0.0208(6) Uani 1 1 d .
H8 H 0.3358 0.6521 0.5295 0.025 Uiso 1 1 calc R
C9 C 0.1924(2) 0.71452(17) 0.60180(12) 0.0269(6) Uani 1 1 d .
C10 C 0.2152(2) 0.78769(17) 0.56536(12) 0.0334(7) Uani 1 1 d .
H10A H 0.2834 0.7794 0.5502 0.040 Uiso 1 1 calc R
H10B H 0.2059 0.8378 0.5869 0.040 Uiso 1 1 calc R
H10C H 0.1707 0.7921 0.5360 0.040 Uiso 1 1 calc R
C11 C 0.2656(2) 0.70397(18) 0.64570(12) 0.0310(7) Uani 1 1 d .
H11A H 0.2516 0.6571 0.6681 0.037 Uiso 1 1 calc R
H11B H 0.2594 0.7530 0.6682 0.037 Uiso 1 1 calc R
H11C H 0.3326 0.6950 0.6289 0.037 Uiso 1 1 calc R
C12 C 0.0890(2) 0.73158(18) 0.62887(13) 0.0364(8) Uani 1 1 d .
H12A H 0.0409 0.7348 0.6013 0.044 Uiso 1 1 calc R
H12B H 0.0840 0.7832 0.6486 0.044 Uiso 1 1 calc R
H12C H 0.0758 0.6876 0.6541 0.044 Uiso 1 1 calc R
C13 C 0.50281(18) 0.47076(16) 0.39865(10) 0.0211(6) Uani 1 1 d .
H13A H 0.5591 0.4310 0.4060 0.025 Uiso 1 1 calc R
H13B H 0.5250 0.5259 0.3999 0.025 Uiso 1 1 calc R
C14 C 0.4694(2) 0.45500(16) 0.34231(11) 0.0245(6) Uani 1 1 d .
H14A H 0.5277 0.4514 0.3163 0.029 Uiso 1 1 calc R
H14B H 0.4423 0.4016 0.3425 0.029 Uiso 1 1 calc R
C15 C 0.3919(2) 0.51937(16) 0.32228(11) 0.0269(6) Uani 1 1 d .
H15A H 0.3359 0.5276 0.3497 0.032 Uiso 1 1 calc R
H15B H 0.4209 0.5717 0.3174 0.032 Uiso 1 1 calc R
C16 C 0.3551(2) 0.49373(17) 0.26910(11) 0.0266(6) Uani 1 1 d .
H16A H 0.3283 0.4405 0.2741 0.032 Uiso 1 1 calc R
H16B H 0.4114 0.4864 0.2418 0.032 Uiso 1 1 calc R
C17 C 0.2759(2) 0.55455(17) 0.24759(11) 0.0288(7) Uani 1 1 d .
H17A H 0.3054 0.6052 0.2374 0.035 Uiso 1 1 calc R
H17B H 0.2239 0.5681 0.2767 0.035 Uiso 1 1 calc R
C18 C 0.2285(2) 0.52251(18) 0.19829(11) 0.0293(7) Uani 1 1 d .
H18A H 0.2783 0.5170 0.1674 0.035 Uiso 1 1 calc R
H18B H 0.2082 0.4677 0.2067 0.035 Uiso 1 1 calc R
C19 C 0.1391(2) 0.57716(18) 0.18174(12) 0.0314(7) Uani 1 1 d .
H19A H 0.0890 0.5823 0.2125 0.038 Uiso 1 1 calc R
H19B H 0.1592 0.6321 0.1736 0.038 Uiso 1 1 calc R
C20 C 0.0933(2) 0.54555(18) 0.13298(12) 0.0306(7) Uani 1 1 d .
H20A H 0.0723 0.4911 0.1414 0.037 Uiso 1 1 calc R
H20B H 0.1439 0.5394 0.1025 0.037 Uiso 1 1 calc R
C21 C 0.0046(2) 0.60089(18) 0.11541(12) 0.0306(7) Uani 1 1 d .
H21A H -0.0467 0.6059 0.1456 0.037 Uiso 1 1 calc R
H21B H 0.0253 0.6558 0.1079 0.037 Uiso 1 1 calc R
C22 C -0.0400(2) 0.57034(18) 0.06537(12) 0.0321(7) Uani 1 1 d .
H22A H 0.0117 0.5639 0.0355 0.038 Uiso 1 1 calc R
H22B H -0.0624 0.5161 0.0732 0.038 Uiso 1 1 calc R
C23 C -0.1257(2) 0.62603(18) 0.04718(12) 0.0326(7) Uani 1 1 d .
H23A H -0.1034 0.6805 0.0401 0.039 Uiso 1 1 calc R
H23B H -0.1776 0.6318 0.0770 0.039 Uiso 1 1 calc R
C24 C -0.1702(2) 0.59757(18) -0.00310(12) 0.0335(7) Uani 1 1 d .
H24A H -0.1179 0.5903 -0.0327 0.040 Uiso 1 1 calc R
H24B H -0.1944 0.5439 0.0043 0.040 Uiso 1 1 calc R
C25 C -0.2542(2) 0.65500(18) -0.02201(12) 0.0321(7) Uani 1 1 d .
H25A H -0.2302 0.7089 -0.0291 0.039 Uiso 1 1 calc R
H25B H -0.3069 0.6619 0.0074 0.039 Uiso 1 1 calc R
C26 C -0.2978(2) 0.62624(19) -0.07288(12) 0.0346(7) Uani 1 1 d .
H26A H -0.2452 0.6191 -0.1023 0.041 Uiso 1 1 calc R
H26B H -0.3224 0.5726 -0.0658 0.041 Uiso 1 1 calc R
C27 C -0.3819(2) 0.68526(19) -0.09154(12) 0.0351(7) Uani 1 1 d .
H27A H -0.4347 0.6917 -0.0622 0.042 Uiso 1 1 calc R
H27B H -0.3574 0.7391 -0.0980 0.042 Uiso 1 1 calc R
C28 C -0.4250(2) 0.65854(19) -0.14230(13) 0.0387(8) Uani 1 1 d .
H28A H -0.4496 0.6047 -0.1359 0.046 Uiso 1 1 calc R
H28B H -0.3722 0.6522 -0.1717 0.046 Uiso 1 1 calc R
C29 C -0.5089(2) 0.7179(2) -0.16050(14) 0.0459(9) Uani 1 1 d .
H29A H -0.4844 0.7719 -0.1662 0.055 Uiso 1 1 calc R
H29B H -0.5618 0.7236 -0.1312 0.055 Uiso 1 1 calc R
C30 C -0.5524(3) 0.6926(2) -0.21205(16) 0.0629(11) Uani 1 1 d .
H30A H -0.5017 0.6901 -0.2419 0.076 Uiso 1 1 calc R
H30B H -0.6070 0.7325 -0.2203 0.076 Uiso 1 1 calc R
H30C H -0.5765 0.6390 -0.2070 0.076 Uiso 1 1 calc R
C31 C -0.0297(2) 0.34214(18) 0.54826(13) 0.0324(7) Uani 1 1 d .
H31A H -0.0448 0.3095 0.5171 0.039 Uiso 1 1 calc R
H31B H -0.0857 0.3839 0.5562 0.039 Uiso 1 1 calc R
C32 C -0.0164(2) 0.28746(18) 0.59683(12) 0.0389(8) Uani 1 1 d .
H32A H -0.0569 0.2414 0.5941 0.047 Uiso 1 1 calc R
H32B H 0.0533 0.2650 0.5967 0.047 Uiso 1 1 calc R
C33 C -0.0451(3) 0.3315(2) 0.64889(14) 0.0516(9) Uani 1 1 d .
H33A H -0.1161 0.3501 0.6500 0.062 Uiso 1 1 calc R
H33B H -0.0089 0.3804 0.6498 0.062 Uiso 1 1 calc R
C34 C -0.0251(3) 0.2807(2) 0.69939(15) 0.0561(10) Uani 1 1 d .
H34A H -0.0717 0.3019 0.7295 0.067 Uiso 1 1 calc R
H34B H -0.0379 0.2239 0.6924 0.067 Uiso 1 1 calc R
C35 C 0.0784(3) 0.2811(2) 0.71655(15) 0.0560(10) Uani 1 1 d .
H35A H 0.0924 0.3383 0.7205 0.067 Uiso 1 1 calc R
H35B H 0.1243 0.2566 0.6872 0.067 Uiso 1 1 calc R
C36 C 0.1010(3) 0.2359(2) 0.76946(15) 0.0536(10) Uani 1 1 d .
H36A H 0.0470 0.2519 0.7970 0.064 Uiso 1 1 calc R
H36B H 0.1013 0.1768 0.7630 0.064 Uiso 1 1 calc R
C37 C 0.1955(3) 0.2509(2) 0.79165(15) 0.0570(10) Uani 1 1 d .
H37A H 0.1942 0.3099 0.7989 0.068 Uiso 1 1 calc R
H37B H 0.2490 0.2365 0.7635 0.068 Uiso 1 1 calc R
C38 C 0.2208(3) 0.2055(2) 0.84272(16) 0.0557(10) Uani 1 1 d .
H38A H 0.1677 0.2201 0.8711 0.067 Uiso 1 1 calc R
H38B H 0.2222 0.1465 0.8357 0.067 Uiso 1 1 calc R
C39 C 0.3175(3) 0.2218(2) 0.86413(16) 0.0558(10) Uani 1 1 d .
H39A H 0.3150 0.2806 0.8724 0.067 Uiso 1 1 calc R
H39B H 0.3701 0.2094 0.8352 0.067 Uiso 1 1 calc R
C40 C 0.3457(3) 0.1746(2) 0.91396(16) 0.0558(10) Uani 1 1 d .
H40A H 0.2936 0.1875 0.9431 0.067 Uiso 1 1 calc R
H40B H 0.3479 0.1158 0.9059 0.067 Uiso 1 1 calc R
C41 C 0.4433(3) 0.1916(2) 0.93431(16) 0.0566(10) Uani 1 1 d .
H41A H 0.4402 0.2501 0.9432 0.068 Uiso 1 1 calc R
H41B H 0.4949 0.1804 0.9047 0.068 Uiso 1 1 calc R
C42 C 0.4741(3) 0.1437(2) 0.98287(16) 0.0567(10) Uani 1 1 d .
H42A H 0.4759 0.0851 0.9743 0.068 Uiso 1 1 calc R
H42B H 0.4233 0.1558 1.0128 0.068 Uiso 1 1 calc R
C43 C 0.5731(3) 0.1599(2) 1.00228(16) 0.0562(10) Uani 1 1 d .
H43A H 0.6239 0.1472 0.9724 0.067 Uiso 1 1 calc R
H43B H 0.5715 0.2186 1.0105 0.067 Uiso 1 1 calc R
C44 C 0.6034(3) 0.1134(2) 1.05048(17) 0.0592(11) Uani 1 1 d .
H44A H 0.6065 0.0547 1.0420 0.071 Uiso 1 1 calc R
H44B H 0.5517 0.1250 1.0800 0.071 Uiso 1 1 calc R
C45 C 0.7013(3) 0.1307(2) 1.07083(17) 0.0632(11) Uani 1 1 d .
H45A H 0.7536 0.1149 1.0423 0.076 Uiso 1 1 calc R
H45B H 0.7001 0.1901 1.0764 0.076 Uiso 1 1 calc R
C46 C 0.7288(4) 0.0891(3) 1.1218(2) 0.0853(15) Uani 1 1 d .
H46A H 0.7327 0.0297 1.1155 0.102 Uiso 1 1 calc R
H46B H 0.6747 0.1028 1.1497 0.102 Uiso 1 1 calc R
C47 C 0.8225(5) 0.1078(4) 1.1441(3) 0.130(2) Uani 1 1 d .
H47A H 0.8770 0.0920 1.1168 0.155 Uiso 1 1 calc R
H47B H 0.8197 0.1674 1.1491 0.155 Uiso 1 1 calc R
C48 C 0.8473(8) 0.0679(6) 1.1964(3) 0.262(7) Uani 1 1 d .
H48A H 0.8031 0.0927 1.2258 0.314 Uiso 1 1 calc R
H48B H 0.9155 0.0753 1.2032 0.314 Uiso 1 1 calc R
H48C H 0.8394 0.0098 1.1943 0.314 Uiso 1 1 calc R
N3 N 0.28997(16) 0.16354(13) 0.32269(9) 0.0240(5) Uani 1 1 d .
C49 C 0.30049(19) 0.08574(16) 0.31990(11) 0.0246(6) Uani 1 1 d .
H49 H 0.2970 0.0633 0.2850 0.030 Uiso 1 1 calc R
C50 C 0.31697(19) 0.02763(15) 0.36267(11) 0.0216(6) Uani 1 1 d .
C51 C 0.33379(18) 0.04959(15) 0.41616(11) 0.0201(6) Uani 1 1 d .
O3 O 0.33044(13) 0.12653(10) 0.43024(7) 0.0214(4) Uani 1 1 d .
C52 C 0.35595(19) -0.01352(15) 0.45358(10) 0.0203(6) Uani 1 1 d .
C53 C 0.37615(18) 0.00073(16) 0.50905(11) 0.0222(6) Uani 1 1 d .
H53 H 0.3932 -0.0461 0.5299 0.027 Uiso 1 1 calc R
N4 N 0.37366(15) 0.06982(13) 0.53326(9) 0.0213(5) Uani 1 1 d .
C54 C 0.32262(19) -0.05419(16) 0.34896(11) 0.0244(6) Uani 1 1 d .
H54 H 0.3123 -0.0678 0.3128 0.029 Uiso 1 1 calc R
C55 C 0.34248(19) -0.11751(16) 0.38489(11) 0.0232(6) Uani 1 1 d .
C56 C 0.35944(18) -0.09528(16) 0.43679(11) 0.0223(6) Uani 1 1 d .
H56 H 0.3741 -0.1369 0.4623 0.027 Uiso 1 1 calc R
C57 C 0.3492(2) -0.20619(16) 0.36545(11) 0.0268(6) Uani 1 1 d .
C58 C 0.3515(3) -0.26553(17) 0.41284(13) 0.0422(8) Uani 1 1 d .
H58A H 0.4094 -0.2592 0.4329 0.051 Uiso 1 1 calc R
H58B H 0.3547 -0.3213 0.3992 0.051 Uiso 1 1 calc R
H58C H 0.2918 -0.2540 0.4367 0.051 Uiso 1 1 calc R
C59 C 0.4429(2) -0.22406(18) 0.32766(13) 0.0367(8) Uani 1 1 d .
H59A H 0.4416 -0.1854 0.2977 0.044 Uiso 1 1 calc R
H59B H 0.4457 -0.2796 0.3135 0.044 Uiso 1 1 calc R
H59C H 0.5009 -0.2185 0.3478 0.044 Uiso 1 1 calc R
C60 C 0.2595(2) -0.21926(18) 0.33375(12) 0.0325(7) Uani 1 1 d .
H60A H 0.1992 -0.2044 0.3565 0.039 Uiso 1 1 calc R
H60B H 0.2623 -0.2765 0.3231 0.039 Uiso 1 1 calc R
H60C H 0.2600 -0.1852 0.3014 0.039 Uiso 1 1 calc R
C61 C 0.2767(2) 0.20630(17) 0.27091(11) 0.0264(6) Uani 1 1 d .
H61A H 0.3125 0.1735 0.2412 0.032 Uiso 1 1 calc R
H61B H 0.3049 0.2592 0.2719 0.032 Uiso 1 1 calc R
C62 C 0.1686(2) 0.22057(19) 0.26010(12) 0.0355(7) Uani 1 1 d .
H62A H 0.1343 0.2587 0.2875 0.043 Uiso 1 1 calc R
H62B H 0.1386 0.1685 0.2634 0.043 Uiso 1 1 calc R
C63 C 0.1548(2) 0.25547(19) 0.20405(12) 0.0370(8) Uani 1 1 d .
H63A H 0.1928 0.3032 0.1990 0.044 Uiso 1 1 calc R
H63B H 0.1812 0.2142 0.1767 0.044 Uiso 1 1 calc R
C64 C 0.0473(2) 0.2809(2) 0.19523(13) 0.0463(9) Uani 1 1 d .
H64A H 0.0266 0.3323 0.2150 0.056 Uiso 1 1 calc R
H64B H 0.0069 0.2388 0.2106 0.056 Uiso 1 1 calc R
C65 C 0.0273(2) 0.2931(2) 0.13595(13) 0.0448(9) Uani 1 1 d .
H65A H 0.0397 0.2402 0.1170 0.054 Uiso 1 1 calc R
H65B H 0.0734 0.3300 0.1193 0.054 Uiso 1 1 calc R
C66 C -0.0780(3) 0.3286(2) 0.12840(13) 0.0460(9) Uani 1 1 d .
H66A H -0.1237 0.2987 0.1517 0.055 Uiso 1 1 calc R
H66B H -0.0859 0.3861 0.1403 0.055 Uiso 1 1 calc R
C67 C -0.1059(3) 0.3244(2) 0.07018(14) 0.0480(9) Uani 1 1 d .
H67A H -0.0999 0.2668 0.0586 0.058 Uiso 1 1 calc R
H67B H -0.0591 0.3529 0.0467 0.058 Uiso 1 1 calc R
C68 C -0.2103(2) 0.3621(2) 0.06255(14) 0.0454(9) Uani 1 1 d .
H68A H -0.2567 0.3362 0.0879 0.055 Uiso 1 1 calc R
H68B H -0.2150 0.4207 0.0718 0.055 Uiso 1 1 calc R
C69 C -0.2410(3) 0.3531(2) 0.00565(15) 0.0511(10) Uani 1 1 d .
H69A H -0.2386 0.2945 -0.0031 0.061 Uiso 1 1 calc R
H69B H -0.1932 0.3773 -0.0198 0.061 Uiso 1 1 calc R
C70 C -0.3440(3) 0.3933(2) -0.00253(14) 0.0479(9) Uani 1 1 d .
H70A H -0.3916 0.3697 0.0233 0.057 Uiso 1 1 calc R
H70B H -0.3461 0.4521 0.0057 0.057 Uiso 1 1 calc R
C71 C -0.3752(3) 0.3829(2) -0.05984(14) 0.0500(10) Uani 1 1 d .
H71A H -0.3262 0.4051 -0.0856 0.060 Uiso 1 1 calc R
H71B H -0.3746 0.3242 -0.0676 0.060 Uiso 1 1 calc R
C72 C -0.4772(3) 0.4249(2) -0.06933(14) 0.0482(9) Uani 1 1 d .
H72A H -0.5266 0.4017 -0.0444 0.058 Uiso 1 1 calc R
H72B H -0.4786 0.4835 -0.0608 0.058 Uiso 1 1 calc R
C73 C -0.5054(2) 0.4157(2) -0.12695(13) 0.0436(9) Uani 1 1 d .
H73A H -0.5046 0.3572 -0.1355 0.052 Uiso 1 1 calc R
H73B H -0.4560 0.4387 -0.1519 0.052 Uiso 1 1 calc R
C74 C -0.6072(2) 0.4582(2) -0.13592(14) 0.0443(9) Uani 1 1 d .
H74A H -0.6567 0.4343 -0.1115 0.053 Uiso 1 1 calc R
H74B H -0.6085 0.5165 -0.1264 0.053 Uiso 1 1 calc R
C75 C -0.6356(2) 0.4511(2) -0.19411(13) 0.0419(8) Uani 1 1 d .
H75A H -0.5868 0.4763 -0.2184 0.050 Uiso 1 1 calc R
H75B H -0.6324 0.3929 -0.2038 0.050 Uiso 1 1 calc R
C76 C -0.7377(2) 0.4914(2) -0.20347(13) 0.0404(8) Uani 1 1 d .
H76A H -0.7866 0.4656 -0.1797 0.049 Uiso 1 1 calc R
H76B H -0.7412 0.5494 -0.1932 0.049 Uiso 1 1 calc R
C77 C -0.7646(2) 0.4854(2) -0.26117(13) 0.0430(8) Uani 1 1 d .
H77A H -0.7591 0.4274 -0.2718 0.052 Uiso 1 1 calc R
H77B H -0.7168 0.5127 -0.2848 0.052 Uiso 1 1 calc R
C78 C -0.8683(2) 0.5236(2) -0.27034(14) 0.0499(9) Uani 1 1 d .
H78A H -0.9163 0.4965 -0.2474 0.060 Uiso 1 1 calc R
H78B H -0.8814 0.5172 -0.3083 0.060 Uiso 1 1 calc R
H78C H -0.8738 0.5815 -0.2612 0.060 Uiso 1 1 calc R
C79 C 0.3938(2) 0.06627(16) 0.59111(10) 0.0248(6) Uani 1 1 d .
H79A H 0.4310 0.1124 0.5999 0.030 Uiso 1 1 calc R
H79B H 0.4351 0.0153 0.5981 0.030 Uiso 1 1 calc R
C80 C 0.2995(2) 0.06978(17) 0.62731(11) 0.0283(6) Uani 1 1 d .
H80A H 0.2703 0.0176 0.6248 0.034 Uiso 1 1 calc R
H80B H 0.2519 0.1133 0.6146 0.034 Uiso 1 1 calc R
C81 C 0.3176(2) 0.08608(19) 0.68628(12) 0.0346(7) Uani 1 1 d .
H81A H 0.3403 0.1409 0.6889 0.042 Uiso 1 1 calc R
H81B H 0.2544 0.0864 0.7082 0.042 Uiso 1 1 calc R
C82 C 0.3917(2) 0.02545(19) 0.71020(12) 0.0364(7) Uani 1 1 d .
H82A H 0.4525 0.0208 0.6861 0.044 Uiso 1 1 calc R
H82B H 0.3655 -0.0283 0.7110 0.044 Uiso 1 1 calc R
C83 C 0.4182(2) 0.04529(19) 0.76674(12) 0.0359(7) Uani 1 1 d .
H83A H 0.4374 0.1015 0.7672 0.043 Uiso 1 1 calc R
H83B H 0.3593 0.0432 0.7920 0.043 Uiso 1 1 calc R
C84 C 0.5014(2) -0.0123(2) 0.78646(12) 0.0402(8) Uani 1 1 d .
H84A H 0.5561 -0.0167 0.7581 0.048 Uiso 1 1 calc R
H84B H 0.4780 -0.0669 0.7909 0.048 Uiso 1 1 calc R
C85 C 0.5418(2) 0.01110(19) 0.83913(12) 0.0392(8) Uani 1 1 d .
H85A H 0.5604 0.0674 0.8361 0.047 Uiso 1 1 calc R
H85B H 0.4892 0.0104 0.8684 0.047 Uiso 1 1 calc R
C86 C 0.6300(2) -0.0441(2) 0.85439(12) 0.0386(8) Uani 1 1 d .
H86A H 0.6819 -0.0443 0.8246 0.046 Uiso 1 1 calc R
H86B H 0.6108 -0.1002 0.8580 0.046 Uiso 1 1 calc R
C87 C 0.6732(2) -0.02124(19) 0.90633(12) 0.0380(8) Uani 1 1 d .
H87A H 0.6916 0.0351 0.9031 0.046 Uiso 1 1 calc R
H87B H 0.6219 -0.0222 0.9364 0.046 Uiso 1 1 calc R
C88 C 0.7624(2) -0.0767(2) 0.92016(13) 0.0411(8) Uani 1 1 d .
H88A H 0.8137 -0.0755 0.8902 0.049 Uiso 1 1 calc R
H88B H 0.7440 -0.1331 0.9231 0.049 Uiso 1 1 calc R
C89 C 0.8059(3) -0.0543(2) 0.97271(13) 0.0449(9) Uani 1 1 d .
H89A H 0.8233 0.0024 0.9700 0.054 Uiso 1 1 calc R
H89B H 0.7548 -0.0563 1.0027 0.054 Uiso 1 1 calc R
C90 C 0.8965(3) -0.1092(2) 0.98624(14) 0.0485(9) Uani 1 1 d .
H90A H 0.8799 -0.1662 0.9870 0.058 Uiso 1 1 calc R
H90B H 0.9487 -0.1050 0.9571 0.058 Uiso 1 1 calc R
C91 C 0.9369(3) -0.0902(2) 1.03952(14) 0.0541(10) Uani 1 1 d .
H91A H 0.9519 -0.0328 1.0393 0.065 Uiso 1 1 calc R
H91B H 0.8857 -0.0962 1.0689 0.065 Uiso 1 1 calc R
C92 C 1.0278(3) -0.1433(3) 1.05128(15) 0.0632(12) Uani 1 1 d .
H92A H 1.0794 -0.1360 1.0223 0.076 Uiso 1 1 calc R
H92B H 1.0132 -0.2008 1.0502 0.076 Uiso 1 1 calc R
C93 C 1.0685(3) -0.1270(3) 1.10575(16) 0.0726(14) Uani 1 1 d .
H93A H 1.0796 -0.0689 1.1078 0.087 Uiso 1 1 calc R
H93B H 1.0185 -0.1377 1.1349 0.087 Uiso 1 1 calc R
C94 C 1.1639(3) -0.1782(3) 1.11544(17) 0.0756(15) Uani 1 1 d .
H94A H 1.2136 -0.1671 1.0862 0.091 Uiso 1 1 calc R
H94B H 1.1526 -0.2363 1.1129 0.091 Uiso 1 1 calc R
C95 C 1.2059(3) -0.1641(4) 1.16938(17) 0.0909(18) Uani 1 1 d .
H95A H 1.2133 -0.1055 1.1733 0.109 Uiso 1 1 calc R
H95B H 1.1588 -0.1793 1.1988 0.109 Uiso 1 1 calc R
C96 C 1.3041(3) -0.2120(3) 1.17537(18) 0.0944(18) Uani 1 1 d .
H96A H 1.2968 -0.2702 1.1730 0.113 Uiso 1 1 calc R
H96B H 1.3279 -0.1998 1.2104 0.113 Uiso 1 1 calc R
H96C H 1.3513 -0.1970 1.1465 0.113 Uiso 1 1 calc R
O4 O 0.41579(13) 0.34654(11) 0.54178(7) 0.0250(4) Uani 1 1 d .
O5 O 0.33565(14) 0.23817(11) 0.56793(7) 0.0267(4) Uani 1 1 d .
C97 C 0.3652(2) 0.30900(16) 0.57477(11) 0.0231(6) Uani 1 1 d .
C98 C 0.3305(2) 0.34833(18) 0.62859(12) 0.0350(7) Uani 1 1 d .
H98A H 0.3853 0.3723 0.6438 0.042 Uiso 1 1 calc R
H98B H 0.3068 0.3072 0.6534 0.042 Uiso 1 1 calc R
H98C H 0.2771 0.3910 0.6234 0.042 Uiso 1 1 calc R
O6 O 0.47341(13) 0.29327(10) 0.40882(7) 0.0248(4) Uani 1 1 d .
O7 O 0.51059(13) 0.18877(11) 0.46483(7) 0.0250(4) Uani 1 1 d .
C99 C 0.50898(18) 0.22081(16) 0.41928(12) 0.0237(6) Uani 1 1 d .
C100 C 0.5490(2) 0.16952(16) 0.37053(11) 0.0264(6) Uani 1 1 d .
H10D H 0.6126 0.1408 0.3779 0.032 Uiso 1 1 calc R
H10E H 0.5573 0.2048 0.3391 0.032 Uiso 1 1 calc R
H10F H 0.5028 0.1299 0.3632 0.032 Uiso 1 1 calc R
O8 O 0.12450(14) 0.16878(11) 0.41605(8) 0.0289(5) Uani 1 1 d .
O9 O 0.11386(14) 0.21511(11) 0.50135(8) 0.0307(5) Uani 1 1 d .
C101 C 0.1042(2) 0.16258(17) 0.46483(14) 0.0314(7) Uani 1 1 d .
C102 C 0.0648(3) 0.0855(2) 0.48624(16) 0.0675(13) Uani 1 1 d .
H10G H -0.0017 0.0826 0.4746 0.081 Uiso 1 1 calc R
H10H H 0.0628 0.0857 0.5257 0.081 Uiso 1 1 calc R
H10I H 0.1077 0.0383 0.4722 0.081 Uiso 1 1 calc R
O10 O 0.23541(13) 0.32689(10) 0.35717(7) 0.0229(4) Uani 1 1 d .
O11 O 0.10443(13) 0.36558(11) 0.41347(8) 0.0271(4) Uani 1 1 d .
C103 C 0.1553(2) 0.37036(15) 0.37075(11) 0.0224(6) Uani 1 1 d .
C104 C 0.1210(2) 0.43305(18) 0.32974(13) 0.0374(8) Uani 1 1 d .
H10J H 0.0492 0.4365 0.3295 0.045 Uiso 1 1 calc R
H10K H 0.1506 0.4170 0.2939 0.045 Uiso 1 1 calc R
H10L H 0.1409 0.4862 0.3394 0.045 Uiso 1 1 calc R

loop_
_atom_site_aniso_label
_atom_site_aniso_U_11
_atom_site_aniso_U_22
_atom_site_aniso_U_33
_atom_site_aniso_U_23
_atom_site_aniso_U_13
_atom_site_aniso_U_12
Cu1 0.01836(16) 0.01181(17) 0.02728(19) 0.00019(13) -0.00338(13) -0.00258(12)
Cu2 0.01955(17) 0.01396(17) 0.0315(2) 0.00051(13) -0.00287(14) -0.00485(13)
Cu3 0.02249(17) 0.01292(17) 0.02745(19) 0.00152(13) -0.00637(14) -0.00218(13)
Cu4 0.02374(18) 0.01220(17) 0.02625(19) 0.00039(13) -0.00586(14) -0.00316(13)
O1 0.0210(9) 0.0142(9) 0.0277(10) 0.0006(8) -0.0050(8) -0.0031(7)
N1 0.0173(11) 0.0170(12) 0.0217(12) -0.0011(9) -0.0058(9) -0.0022(9)
C1 0.0176(13) 0.0175(14) 0.0241(14) 0.0058(11) -0.0090(11) -0.0044(10)
C2 0.0190(13) 0.0138(13) 0.0248(14) 0.0032(11) -0.0079(11) 0.0004(10)
C3 0.0228(14) 0.0105(13) 0.0256(14) 0.0013(11) -0.0087(11) -0.0012(10)
O2 0.0197(9) 0.0124(9) 0.0322(11) -0.0030(8) -0.0010(8) -0.0027(7)
C4 0.0182(13) 0.0168(14) 0.0325(16) 0.0014(11) -0.0068(11) -0.0025(10)
C5 0.0208(14) 0.0198(15) 0.0300(16) 0.0004(12) -0.0008(12) 0.0009(11)
N2 0.0202(12) 0.0218(13) 0.0324(13) 0.0041(10) -0.0014(10) -0.0054(9)
C6 0.0216(14) 0.0201(15) 0.0276(15) -0.0022(11) -0.0047(11) 0.0006(11)
C7 0.0199(13) 0.0171(14) 0.0293(15) -0.0022(11) -0.0084(12) 0.0000(11)
C8 0.0211(14) 0.0168(14) 0.0260(15) 0.0024(11) -0.0108(11) -0.0029(11)
C9 0.0227(14) 0.0202(15) 0.0382(17) -0.0070(12) -0.0059(12) -0.0010(11)
C10 0.0383(17) 0.0166(15) 0.0452(19) -0.0052(13) -0.0079(14) 0.0015(12)
C11 0.0289(16) 0.0309(17) 0.0339(17) -0.0095(13) -0.0058(13) -0.0041(13)
C12 0.0279(16) 0.0287(18) 0.053(2) -0.0169(15) -0.0067(15) -0.0013(13)
C13 0.0197(13) 0.0170(14) 0.0268(15) 0.0003(11) -0.0020(11) -0.0027(10)
C14 0.0256(14) 0.0214(15) 0.0265(15) 0.0009(11) -0.0025(12) -0.0026(11)
C15 0.0325(16) 0.0199(15) 0.0294(16) 0.0007(12) -0.0084(13) -0.0040(12)
C16 0.0271(15) 0.0257(16) 0.0281(16) 0.0004(12) -0.0070(12) -0.0040(12)
C17 0.0313(16) 0.0240(16) 0.0324(16) 0.0023(12) -0.0099(13) -0.0045(12)
C18 0.0304(16) 0.0290(17) 0.0297(16) 0.0006(13) -0.0092(13) -0.0042(13)
C19 0.0337(17) 0.0299(17) 0.0324(17) 0.0022(13) -0.0125(13) -0.0041(13)
C20 0.0296(16) 0.0316(17) 0.0312(16) 0.0012(13) -0.0084(13) -0.0025(13)
C21 0.0280(15) 0.0320(17) 0.0323(17) -0.0035(13) -0.0098(13) -0.0008(13)
C22 0.0333(17) 0.0294(17) 0.0340(17) 0.0003(13) -0.0076(13) -0.0018(13)
C23 0.0328(16) 0.0333(18) 0.0334(17) -0.0031(13) -0.0106(13) -0.0054(13)
C24 0.0332(17) 0.0327(18) 0.0356(18) -0.0032(14) -0.0123(14) -0.0017(13)
C25 0.0276(16) 0.0319(18) 0.0380(18) -0.0031(14) -0.0129(13) -0.0015(13)
C26 0.0325(17) 0.0325(18) 0.0395(18) -0.0023(14) -0.0116(14) -0.0010(13)
C27 0.0324(17) 0.0344(18) 0.0396(18) -0.0030(14) -0.0127(14) -0.0010(14)
C28 0.0373(18) 0.0356(19) 0.044(2) -0.0023(15) -0.0131(15) -0.0008(14)
C29 0.042(2) 0.042(2) 0.055(2) -0.0036(17) -0.0207(17) 0.0028(16)
C30 0.059(3) 0.060(3) 0.070(3) -0.012(2) -0.034(2) 0.013(2)
C31 0.0208(14) 0.0255(17) 0.051(2) 0.0024(14) 0.0040(13) -0.0079(12)
C32 0.0456(19) 0.0247(17) 0.045(2) -0.0015(14) 0.0133(16) -0.0094(14)
C33 0.066(3) 0.035(2) 0.054(2) 0.0020(17) 0.0060(19) -0.0114(18)
C34 0.069(3) 0.045(2) 0.056(2) -0.0062(18) 0.000(2) -0.0159(19)
C35 0.053(2) 0.044(2) 0.068(3) 0.0159(19) 0.021(2) -0.0044(18)
C36 0.059(2) 0.040(2) 0.063(2) -0.0062(18) 0.011(2) -0.0151(18)
C37 0.065(3) 0.041(2) 0.061(3) -0.0069(19) 0.019(2) -0.0008(19)
C38 0.050(2) 0.047(2) 0.069(3) -0.018(2) 0.014(2) -0.0129(18)
C39 0.056(2) 0.039(2) 0.070(3) -0.0120(19) 0.014(2) -0.0022(18)
C40 0.052(2) 0.041(2) 0.073(3) -0.016(2) 0.020(2) -0.0144(18)
C41 0.057(2) 0.038(2) 0.074(3) -0.0085(19) 0.010(2) -0.0102(18)
C42 0.052(2) 0.046(2) 0.071(3) -0.015(2) 0.013(2) -0.0139(18)
C43 0.057(2) 0.034(2) 0.076(3) -0.0083(19) 0.014(2) -0.0092(17)
C44 0.060(3) 0.043(2) 0.075(3) -0.014(2) 0.013(2) -0.0168(19)
C45 0.071(3) 0.045(2) 0.073(3) -0.007(2) 0.006(2) -0.011(2)
C46 0.095(4) 0.063(3) 0.105(4) 0.009(3) -0.014(3) -0.038(3)
C47 0.154(6) 0.126(5) 0.127(5) 0.037(4) -0.049(5) -0.081(5)
C48 0.333(13) 0.305(12) 0.210(9) 0.163(9) -0.167(9) -0.246(11)
N3 0.0235(12) 0.0175(12) 0.0316(13) 0.0023(10) -0.0072(10) -0.0014(9)
C49 0.0249(14) 0.0193(15) 0.0304(16) -0.0030(12) -0.0072(12) -0.0019(11)
C50 0.0240(14) 0.0153(14) 0.0265(15) 0.0015(11) -0.0082(11) -0.0029(11)
C51 0.0170(13) 0.0112(13) 0.0324(15) 0.0002(11) -0.0023(11) -0.0030(10)
O3 0.0274(10) 0.0102(9) 0.0275(10) -0.0004(7) -0.0063(8) -0.0027(7)
C52 0.0210(13) 0.0154(14) 0.0253(14) 0.0011(11) -0.0068(11) -0.0019(10)
C53 0.0202(13) 0.0163(14) 0.0313(16) 0.0032(11) -0.0067(12) -0.0043(11)
N4 0.0212(11) 0.0185(12) 0.0250(12) -0.0013(9) -0.0049(9) -0.0039(9)
C54 0.0263(15) 0.0207(15) 0.0272(15) -0.0053(12) -0.0065(12) -0.0032(11)
C55 0.0237(14) 0.0149(14) 0.0319(16) -0.0011(11) -0.0069(12) -0.0028(11)
C56 0.0198(13) 0.0149(14) 0.0324(16) 0.0055(11) -0.0049(12) -0.0014(10)
C57 0.0365(16) 0.0136(14) 0.0319(16) -0.0014(12) -0.0111(13) -0.0035(12)
C58 0.074(2) 0.0142(16) 0.0415(19) -0.0021(13) -0.0166(17) -0.0087(15)
C59 0.0328(17) 0.0190(16) 0.059(2) -0.0099(14) -0.0083(15) -0.0016(13)
C60 0.0388(18) 0.0249(17) 0.0357(17) -0.0035(13) -0.0071(14) -0.0102(13)
C61 0.0355(16) 0.0211(15) 0.0230(15) 0.0043(11) -0.0064(12) -0.0015(12)
C62 0.0400(18) 0.0315(18) 0.0365(18) 0.0080(14) -0.0133(14) -0.0034(14)
C63 0.0428(19) 0.0329(19) 0.0369(18) 0.0052(14) -0.0164(15) -0.0033(14)
C64 0.045(2) 0.049(2) 0.045(2) 0.0075(17) -0.0153(16) 0.0018(16)
C65 0.046(2) 0.047(2) 0.045(2) 0.0098(16) -0.0241(17) -0.0064(16)
C66 0.049(2) 0.045(2) 0.046(2) 0.0052(16) -0.0165(17) -0.0049(16)
C67 0.048(2) 0.049(2) 0.052(2) 0.0134(17) -0.0262(17) -0.0139(17)
C68 0.048(2) 0.039(2) 0.052(2) 0.0112(16) -0.0236(17) -0.0088(16)
C69 0.046(2) 0.053(2) 0.059(2) 0.0180(18) -0.0258(18) -0.0138(17)
C70 0.054(2) 0.042(2) 0.054(2) 0.0173(17) -0.0257(18) -0.0174(17)
C71 0.049(2) 0.049(2) 0.057(2) 0.0198(18) -0.0258(18) -0.0175(17)
C72 0.050(2) 0.046(2) 0.054(2) 0.0166(17) -0.0273(18) -0.0187(17)
C73 0.0424(19) 0.042(2) 0.051(2) 0.0133(16) -0.0222(16) -0.0127(15)
C74 0.044(2) 0.042(2) 0.051(2) 0.0095(16) -0.0206(17) -0.0105(16)
C75 0.0390(19) 0.040(2) 0.049(2) 0.0062(16) -0.0138(16) -0.0081(15)
C76 0.0379(18) 0.040(2) 0.045(2) 0.0060(15) -0.0152(15) -0.0056(15)
C77 0.0391(19) 0.046(2) 0.046(2) -0.0010(16) -0.0127(16) -0.0040(15)
C78 0.044(2) 0.056(2) 0.051(2) 0.0042(18) -0.0221(17) -0.0027(17)
C79 0.0305(15) 0.0185(15) 0.0266(15) -0.0001(11) -0.0073(12) -0.0049(12)
C80 0.0305(16) 0.0232(16) 0.0310(16) 0.0017(12) 0.0010(13) -0.0029(12)
C81 0.0396(18) 0.0298(18) 0.0336(17) -0.0013(13) 0.0024(14) -0.0021(14)
C82 0.0457(19) 0.0318(18) 0.0304(17) -0.0039(13) -0.0033(14) 0.0034(14)
C83 0.0464(19) 0.0288(18) 0.0314(17) -0.0011(13) -0.0016(14) 0.0019(14)
C84 0.046(2) 0.043(2) 0.0301(18) -0.0063(15) -0.0030(15) 0.0048(15)
C85 0.054(2) 0.0328(19) 0.0299(17) -0.0002(14) 0.0013(15) -0.0029(15)
C86 0.0459(19) 0.038(2) 0.0323(18) -0.0070(14) -0.0047(15) -0.0068(15)
C87 0.050(2) 0.0319(18) 0.0328(18) 0.0007(14) -0.0015(15) -0.0081(15)
C88 0.045(2) 0.043(2) 0.0382(19) -0.0006(15) -0.0077(15) -0.0154(16)
C89 0.052(2) 0.046(2) 0.0387(19) 0.0037(16) -0.0053(16) -0.0172(17)
C90 0.052(2) 0.047(2) 0.051(2) 0.0083(17) -0.0111(18) -0.0230(17)
C91 0.057(2) 0.068(3) 0.044(2) 0.0148(19) -0.0156(18) -0.032(2)
C92 0.065(3) 0.074(3) 0.060(3) 0.027(2) -0.026(2) -0.040(2)
C93 0.063(3) 0.103(4) 0.061(3) 0.034(2) -0.021(2) -0.046(3)
C94 0.068(3) 0.100(4) 0.072(3) 0.040(3) -0.032(2) -0.053(3)
C95 0.057(3) 0.168(5) 0.057(3) 0.037(3) -0.018(2) -0.046(3)
C96 0.072(3) 0.155(5) 0.068(3) 0.041(3) -0.025(3) -0.064(3)
O4 0.0259(10) 0.0188(10) 0.0314(11) 0.0012(8) -0.0036(8) -0.0078(8)
O5 0.0354(11) 0.0155(10) 0.0305(11) 0.0000(8) -0.0034(9) -0.0075(8)
C97 0.0301(15) 0.0158(14) 0.0247(15) 0.0010(11) -0.0101(12) -0.0028(11)
C98 0.0435(19) 0.0266(17) 0.0357(18) -0.0032(13) -0.0012(14) -0.0086(14)
O6 0.0266(10) 0.0140(10) 0.0329(11) 0.0021(8) -0.0003(8) 0.0012(8)
O7 0.0269(10) 0.0195(10) 0.0291(11) 0.0050(8) -0.0076(8) -0.0003(8)
C99 0.0165(13) 0.0178(15) 0.0379(17) -0.0024(12) -0.0065(12) -0.0037(11)
C100 0.0272(15) 0.0167(15) 0.0361(17) -0.0024(12) -0.0057(13) -0.0031(11)
O8 0.0270(11) 0.0234(11) 0.0383(13) 0.0015(9) -0.0080(9) -0.0089(8)
O9 0.0343(11) 0.0188(11) 0.0398(12) -0.0016(9) 0.0036(9) -0.0108(9)
C101 0.0272(16) 0.0152(15) 0.052(2) -0.0012(14) 0.0013(14) -0.0067(12)
C102 0.106(4) 0.038(2) 0.062(3) -0.0114(18) 0.022(2) -0.047(2)
O10 0.0250(10) 0.0152(10) 0.0283(10) 0.0026(8) -0.0021(8) -0.0001(8)
O11 0.0196(10) 0.0235(11) 0.0387(12) 0.0020(9) -0.0052(9) -0.0022(8)
C103 0.0244(14) 0.0140(14) 0.0302(16) 0.0021(11) -0.0058(12) -0.0056(11)
C104 0.0324(17) 0.0305(18) 0.047(2) 0.0157(15) 0.0016(14) 0.0078(13)

loop_
_atom_type_symbol
_atom_type_description
_atom_type_scat_dispersion_real
_atom_type_scat_dispersion_imag
_atom_type_scat_source
C C 0.0033 0.0016 'International Tables Vol C Tables 4.2.6.8 and 6.1.1.4'
H H 0.0000 0.0000 'International Tables Vol C Tables 4.2.6.8 and 6.1.1.4'
N N 0.0061 0.0033 'International Tables Vol C Tables 4.2.6.8 and 6.1.1.4'
O O 0.0106 0.0060 'International Tables Vol C Tables 4.2.6.8 and 6.1.1.4'
Cu Cu 0.3201 1.2651 'International Tables Vol C Tables 4.2.6.8 and 6.1.1.4'

loop_
_geom_angle_atom_site_label_1
_geom_angle_atom_site_label_2
_geom_angle_atom_site_label_3
_geom_angle
O1 Cu1 O6 91.80(8)
O1 Cu1 N1 163.90(8)
O6 Cu1 N1 97.01(8)
O1 Cu1 O2 78.91(7)
O6 Cu1 O2 164.56(8)
N1 Cu1 O2 89.43(8)
O1 Cu1 O4 94.17(7)
O6 Cu1 O4 107.93(7)
N1 Cu1 O4 95.89(7)
O2 Cu1 O4 85.23(7)
O1 Cu1 Cu2 38.50(5)
O6 Cu1 Cu2 129.11(5)
N1 Cu1 Cu2 128.84(6)
O2 Cu1 Cu2 40.41(5)
O4 Cu1 Cu2 90.09(5)
O1 Cu2 O9 92.69(8)
O1 Cu2 N2 165.02(8)
O9 Cu2 N2 95.07(9)
O1 Cu2 O2 78.94(7)
O9 Cu2 O2 167.51(8)
N2 Cu2 O2 91.17(8)
O1 Cu2 O11 98.94(7)
O9 Cu2 O11 103.74(8)
N2 Cu2 O11 91.64(8)
O2 Cu2 O11 86.86(7)
O1 Cu2 Cu1 38.16(5)
O9 Cu2 Cu1 130.31(6)
N2 Cu2 Cu1 131.07(6)
O2 Cu2 Cu1 40.78(5)
O11 Cu2 Cu1 93.60(5)
O1 Cu3 O10 95.79(7)
O1 Cu3 N3 164.97(8)
O10 Cu3 N3 93.53(8)
O1 Cu3 O3 78.46(7)
O10 Cu3 O3 171.18(7)
N3 Cu3 O3 90.81(8)
O1 Cu3 O8 96.95(7)
O10 Cu3 O8 104.97(7)
N3 Cu3 O8 91.99(8)
O3 Cu3 O8 82.52(7)
O1 Cu3 Cu4 38.04(5)
O10 Cu3 Cu4 133.52(6)
N3 Cu3 Cu4 130.43(6)
O3 Cu3 Cu4 40.42(5)
O8 Cu3 Cu4 89.74(5)
O1 Cu4 O5 93.93(8)
O1 Cu4 N4 164.28(8)
O5 Cu4 N4 95.60(8)
O1 Cu4 O3 78.51(7)
O5 Cu4 O3 168.86(8)
N4 Cu4 O3 90.14(8)
O1 Cu4 O7 94.05(7)
O5 Cu4 O7 104.51(7)
N4 Cu4 O7 95.62(7)
O3 Cu4 O7 84.35(7)
O1 Cu4 Cu3 37.82(5)
O5 Cu4 Cu3 131.23(5)
N4 Cu4 Cu3 129.90(6)
O3 Cu4 Cu3 40.70(5)
O7 Cu4 Cu3 89.32(4)
Cu3 O1 Cu1 112.09(8)
Cu3 O1 Cu4 104.15(8)
Cu1 O1 Cu4 114.01(8)
Cu3 O1 Cu2 108.73(8)
Cu1 O1 Cu2 103.34(8)
Cu4 O1 Cu2 114.66(9)
C1 N1 C13 116.7(2)
C1 N1 Cu1 124.00(18)
C13 N1 Cu1 119.24(16)
N1 C1 C2 127.2(2)
C8 C2 C3 119.1(2)
C8 C2 C1 117.8(2)
C3 C2 C1 122.8(2)
O2 C3 C4 121.4(2)
O2 C3 C2 120.4(2)
C4 C3 C2 118.2(2)
C3 O2 Cu2 130.23(16)
C3 O2 Cu1 128.10(15)
Cu2 O2 Cu1 98.80(8)
C6 C4 C3 119.9(2)
C6 C4 C5 116.6(2)
C3 C4 C5 123.5(2)
N2 C5 C4 127.9(3)
C5 N2 C31 118.0(2)
C5 N2 Cu2 125.01(18)
C31 N2 Cu2 116.93(18)
C7 C6 C4 123.1(3)
C6 C7 C8 116.6(2)
C6 C7 C9 122.2(2)
C8 C7 C9 121.2(2)
C2 C8 C7 123.1(2)
C12 C9 C11 108.6(2)
C12 C9 C7 111.8(2)
C11 C9 C7 108.1(2)
C12 C9 C10 108.8(2)
C11 C9 C10 109.9(2)
C7 C9 C10 109.7(2)
N1 C13 C14 111.0(2)
C15 C14 C13 115.1(2)
C16 C15 C14 111.2(2)
C15 C16 C17 113.7(2)
C16 C17 C18 113.2(2)
C19 C18 C17 113.6(2)
C20 C19 C18 113.3(2)
C19 C20 C21 113.7(2)
C22 C21 C20 113.8(2)
C23 C22 C21 113.8(2)
C22 C23 C24 114.7(3)
C25 C24 C23 114.4(3)
C24 C25 C26 114.0(3)
C27 C26 C25 113.2(3)
C28 C27 C26 114.0(3)
C27 C28 C29 113.5(3)
C28 C29 C30 114.4(3)
N2 C31 C32 110.4(2)
C33 C32 C31 112.3(3)
C32 C33 C34 114.4(3)
C35 C34 C33 113.8(3)
C34 C35 C36 116.1(3)
C37 C36 C35 115.4(3)
C36 C37 C38 116.5(3)
C39 C38 C37 115.2(3)
C38 C39 C40 115.9(3)
C41 C40 C39 114.8(3)
C40 C41 C42 115.7(3)
C41 C42 C43 115.3(3)
C44 C43 C42 115.5(3)
C43 C44 C45 115.8(3)
C46 C45 C44 116.1(4)
C45 C46 C47 117.4(4)
C48 C47 C46 116.8(5)
C49 N3 C61 115.6(2)
C49 N3 Cu3 123.18(19)
C61 N3 Cu3 120.70(17)
N3 C49 C50 128.7(3)
C54 C50 C51 119.1(2)
C54 C50 C49 117.1(2)
C51 C50 C49 123.7(2)
O3 C51 C52 121.1(2)
O3 C51 C50 120.6(2)
C52 C51 C50 118.3(2)
C51 O3 Cu4 131.32(16)
C51 O3 Cu3 128.18(16)
Cu4 O3 Cu3 98.89(8)
C56 C52 C51 119.4(2)
C56 C52 C53 116.9(2)
C51 C52 C53 123.7(2)
N4 C53 C52 127.4(2)
C53 N4 C79 115.9(2)
C53 N4 Cu4 126.26(18)
C79 N4 Cu4 117.88(16)
C50 C54 C55 124.1(3)
C54 C55 C56 116.2(2)
C54 C55 C57 120.1(2)
C56 C55 C57 123.6(2)
C55 C56 C52 122.9(2)
C58 C57 C59 109.7(2)
C58 C57 C60 108.3(2)
C59 C57 C60 108.5(2)
C58 C57 C55 111.5(2)
C59 C57 C55 109.1(2)
C60 C57 C55 109.8(2)
N3 C61 C62 111.1(2)
C61 C62 C63 111.4(2)
C64 C63 C62 112.2(3)
C63 C64 C65 113.4(3)
C64 C65 C66 112.6(3)
C67 C66 C65 113.2(3)
C66 C67 C68 113.0(3)
C69 C68 C67 113.2(3)
C68 C69 C70 113.3(3)
C71 C70 C69 113.1(3)
C72 C71 C70 113.9(3)
C73 C72 C71 112.9(3)
C72 C73 C74 112.4(3)
C75 C74 C73 112.9(3)
C76 C75 C74 113.7(3)
C77 C76 C75 113.4(3)
C76 C77 C78 113.5(3)
N4 C79 C80 111.7(2)
C79 C80 C81 111.9(2)
C82 C81 C80 114.7(3)
C81 C82 C83 115.4(3)
C84 C83 C82 113.3(3)
C83 C84 C85 116.0(3)
C86 C85 C84 113.8(3)
C85 C86 C87 115.0(3)
C88 C87 C86 113.9(3)
C87 C88 C89 114.1(3)
C90 C89 C88 114.2(3)
C91 C90 C89 114.6(3)
C92 C91 C90 113.7(3)
C91 C92 C93 114.8(4)
C94 C93 C92 113.9(4)
C93 C94 C95 115.3(4)
C96 C95 C94 113.1(4)
C97 O4 Cu1 119.04(17)
C97 O5 Cu4 125.67(17)
O4 C97 O5 126.5(3)
O4 C97 C98 119.1(2)
O5 C97 C98 114.3(2)
C99 O6 Cu1 124.74(17)
C99 O7 Cu4 109.30(16)
O7 C99 O6 126.2(3)
O7 C99 C100 118.3(2)
O6 C99 C100 115.4(2)
C101 O8 Cu3 115.80(17)
C101 O9 Cu2 126.08(19)
O8 C101 O9 126.9(3)
O8 C101 C102 119.1(3)
O9 C101 C102 114.0(3)
C103 O10 Cu3 122.86(16)
C103 O11 Cu2 122.62(16)
O11 C103 O10 126.2(2)
O11 C103 C104 118.2(2)
O10 C103 C104 115.6(2)

loop_
_geom_bond_atom_site_label_1
_geom_bond_atom_site_label_2
_geom_bond_distance
Cu1 O1 1.9134(17)
Cu1 O6 1.9557(18)
Cu1 N1 1.965(2)
Cu1 O2 1.9917(17)
Cu1 O4 2.2928(18)
Cu1 Cu2 3.0132(4)
Cu2 O1 1.9276(17)
Cu2 O9 1.9507(18)
Cu2 N2 1.977(2)
Cu2 O2 1.9767(17)
Cu2 O11 2.2426(19)
Cu3 O1 1.9094(18)
Cu3 O10 1.9433(17)
Cu3 N3 1.967(2)
Cu3 O3 1.9931(17)
Cu3 O8 2.3616(19)
Cu3 Cu4 3.0199(4)
Cu4 O1 1.9191(17)
Cu4 O5 1.9383(19)
Cu4 N4 1.980(2)
Cu4 O3 1.9817(18)
Cu4 O7 2.3851(19)
N1 C1 1.290(3)
N1 C13 1.485(3)
C1 C2 1.460(4)
C2 C8 1.399(4)
C2 C3 1.425(3)
C3 O2 1.321(3)
C3 C4 1.412(4)
C4 C6 1.399(4)
C4 C5 1.456(4)
C5 N2 1.287(3)
N2 C31 1.488(3)
C6 C7 1.381(4)
C7 C8 1.400(4)
C7 C9 1.544(4)
C9 C12 1.527(4)
C9 C11 1.530(4)
C9 C10 1.552(4)
C13 C14 1.534(4)
C14 C15 1.534(4)
C15 C16 1.523(4)
C16 C17 1.529(4)
C17 C18 1.544(4)
C18 C19 1.528(4)
C19 C20 1.519(4)
C20 C21 1.536(4)
C21 C22 1.531(4)
C22 C23 1.512(4)
C23 C24 1.524(4)
C24 C25 1.517(4)
C25 C26 1.531(4)
C26 C27 1.531(4)
C27 C28 1.514(4)
C28 C29 1.529(4)
C29 C30 1.526(5)
C31 C32 1.516(4)
C32 C33 1.496(4)
C33 C34 1.533(5)
C34 C35 1.510(5)
C35 C36 1.545(5)
C36 C37 1.484(5)
C37 C38 1.515(5)
C38 C39 1.509(5)
C39 C40 1.514(5)
C40 C41 1.513(5)
C41 C42 1.503(5)
C42 C43 1.519(5)
C43 C44 1.482(5)
C44 C45 1.519(5)
C45 C46 1.493(6)
C46 C47 1.493(7)
C47 C48 1.499(8)
N3 C49 1.282(3)
N3 C61 1.480(3)
C49 C50 1.445(4)
C50 C54 1.389(4)
C50 C51 1.419(4)
C51 O3 1.316(3)
C51 C52 1.420(3)
C52 C56 1.411(4)
C52 C53 1.449(4)
C53 N4 1.289(3)
N4 C79 1.482(3)
C54 C55 1.392(4)
C55 C56 1.383(4)
C55 C57 1.537(4)
C57 C58 1.530(4)
C57 C59 1.542(4)
C57 C60 1.537(4)
C61 C62 1.520(4)
C62 C63 1.523(4)
C63 C64 1.523(4)
C64 C65 1.526(4)
C65 C66 1.526(4)
C66 C67 1.526(4)
C67 C68 1.528(4)
C68 C69 1.515(4)
C69 C70 1.527(5)
C70 C71 1.530(5)
C71 C72 1.532(5)
C72 C73 1.521(4)
C73 C74 1.530(4)
C74 C75 1.531(4)
C75 C76 1.522(4)
C76 C77 1.511(4)
C77 C78 1.529(4)
C79 C80 1.519(4)
C80 C81 1.532(4)
C81 C82 1.506(4)
C82 C83 1.520(4)
C83 C84 1.519(4)
C84 C85 1.521(4)
C85 C86 1.511(4)
C86 C87 1.520(4)
C87 C88 1.513(4)
C88 C89 1.533(4)
C89 C90 1.522(5)
C90 C91 1.516(5)
C91 C92 1.497(5)
C92 C93 1.534(5)
C93 C94 1.519(6)
C94 C95 1.522(5)
C95 C96 1.509(6)
O4 C97 1.241(3)
O5 C97 1.291(3)
C97 C98 1.515(4)
O6 C99 1.281(3)
O7 C99 1.249(3)
C99 C100 1.520(4)
O8 C101 1.231(3)
O9 C101 1.281(3)
C101 C102 1.513(4)
O10 C103 1.278(3)
O11 C103 1.236(3)
C103 C104 1.515(4)
